data_1537390
loop_
_publ_author_name
'Haupt, H.J.'
'Preut, H.'
'Wolfes, W.'

_publ_section_title
;
 Die Kristall- und Molekuelstruktur von Bromozinn(IV)-tris
 (Pentacarbonylmangan) und
 Octacarbonylbis(mue-chlorozinn(IV)-(Pentacarbonylmangan) Dimangan (Mn -
 Mn)
;
_journal_name_full 'Zeitschrift fuer Anorganische und Allgemeine Chemie'
_journal_page_first 105
_journal_page_last 118
_journal_volume 446
_journal_year 1978
_chemical_formula_sum 'C15 Br Mn3 O15 Sn'
_chemical_name_systematic 'Br Sn (Mn (C O)5)3'
_space_group_IT_number 14
_symmetry_space_group_name_Hall '-P 2ybc'
_symmetry_space_group_name_H-M 'P 1 21/c 1'
_cell_angle_alpha 90
_cell_angle_beta 90.73
_cell_angle_gamma 90
_cell_formula_units_Z 4
_cell_length_a 11.963
_cell_length_b 13.106
_cell_length_c 14.904
_cell_volume 2336.565
_citation_journal_id_ASTM ZAACAB
_cod_data_source_file Haupt_ZAACAB_1978_305.cif
_cod_data_source_block C15Br1Mn3O15Sn1
_cod_original_formula_sum 'C15 Br1 Mn3 O15 Sn1'
_cod_database_code 1537390

loop_
_symmetry_equiv_pos_as_xyz
x,y,z
-x,y+1/2,-z+1/2
-x,-y,-z
x,-y-1/2,z-1/2

loop_
_atom_site_label
_atom_site_type_symbol
_atom_site_fract_x
_atom_site_fract_y
_atom_site_fract_z
_atom_site_occupancy
_atom_site_U_iso_or_equiv
O15 O-2 0.69552 0.03226 0.48874 1 0.0
C6 C+2 0.10775 0.08037 0.3362 1 0.0
C9 C+2 0.95563 0.17575 0.22947 1 0.0
O11 O-2 0.40215 0.20121 0.4434 1 0.0
O2 O-2 0.84482 -0.20127 0.06791 1 0.0
C2 C+2 0.80635 -0.12173 0.06655 1 0.0
O7 O-2 0.92485 -0.00016 0.44289 1 0.0
Br1 Br-1 0.7309 -0.17025 0.28203 1 0.0
O4 O-2 0.66123 0.22133 0.04939 1 0.0
O14 O-2 0.71059 0.29384 0.31303 1 0.0
Sn1 Sn+4 0.75431 0.02021 0.23957 1 0.0
C5 C+2 0.60443 -0.04433 0.08202 1 0.0
C8 C+2 0.90878 0.15154 0.39392 1 0.0
O6 O-2 0.2013 0.08806 0.35089 1 0.0
C11 C+2 0.46643 0.16408 0.39787 1 0.0
O5 O-2 0.51768 -0.07671 0.09707 1 0.0
C12 C+2 0.50348 -0.01979 0.32271 1 0.0
Mn2 Mn-1 0.96135 0.06349 0.3072 1 0.0
C3 C+2 0.88522 0.06255 0.05005 1 0.0
C14 C+2 0.65912 0.22181 0.32014 1 0.0
C10 C+2 0.00329 -0.02769 0.22083 1 0.0
Mn3 Mn-1 0.5757 0.10483 0.32812 1 0.0
O8 O-2 0.87871 0.20542 0.44923 1 0.0
C13 C+2 0.5092 0.13813 0.22061 1 0.0
O3 O-2 0.97167 0.09809 0.04369 1 0.0
O1 O-2 0.73498 -0.02188 -0.14046 1 0.0
C1 C+2 0.7367 -0.00897 -0.06522 1 0.0
O10 O-2 0.03263 -0.08756 0.16886 1 0.0
O13 O-2 0.46803 0.15599 0.1554 1 0.0
O12 O-2 0.4546 -0.09481 0.32032 1 0.0
Mn1 Mn-1 0.74453 0.00733 0.05622 1 0.0
C15 C+2 0.65175 0.05993 0.42769 1 0.0
C7 C+2 0.93714 -0.03919 0.38872 1 0.0
C4 C+2 0.68949 0.13949 0.05285 1 0.0
O9 O-2 0.94981 0.24473 0.18595 1 0.0
